data_1529935
loop_
_publ_author_name
'Finger, L.W.'
'Hazen, R.M.'

_publ_section_title
;
 Refined occupancy factors for synthetic Mn-Mg pyroxmangite and rhodonite
;
_journal_name_full 'Carnegie Institution of Washington: Yearbook'
_journal_page_first 850
_journal_page_last 853
_journal_volume 77
_journal_year 1978
_chemical_formula_sum 'Mg0.49 Mn0.51 O3 Si'
_chemical_name_systematic '(Mg0.49 Mn0.51) (Si O3)'
_space_group_IT_number 2
_symmetry_space_group_name_Hall '-P 1 (1/2*x+1/2*y,1/2*x-1/2*y,-z)'
_symmetry_space_group_name_H-M 'C -1'
_cell_angle_alpha 112.335
_cell_angle_beta 102.797
_cell_angle_gamma 83.097
_cell_formula_units_Z 28
_cell_length_a 9.585
_cell_length_b 10.3589
_cell_length_c 17.247
_cell_volume 1543.407
_citation_journal_id_ASTM CIWYAO
_cod_data_source_file Finger_CIWYAO_1978_372.cif
_cod_data_source_block Mg0.49Mn0.51O3Si1
_cod_original_sg_symbol_H-M 'P -1 (a+b,a-b,-c)'
_cod_original_formula_sum 'Mg0.49 Mn0.51 O3 Si1'
_cod_database_code 1529935

loop_
_symmetry_equiv_pos_as_xyz
x,y,z
-x,-y,-z
x+1/2,y+1/2,z
-x+1/2,-y+1/2,-z

loop_
_atom_site_label
_atom_site_type_symbol
_atom_site_fract_x
_atom_site_fract_y
_atom_site_fract_z
_atom_site_occupancy
_atom_site_U_iso_or_equiv
Mn6 Mn+2 0.0503 0.2644 0.017 0.253 0.0
Mg5 Mg+2 0.0038 0.2705 0.5096 0.212 0.0
Si4 Si+4 0.2076 0.4234 0.4684 1 0.0
Si7 Si+4 0.2072 0.7143 0.0911 1 0.0
Mn5 Mn+2 0.0038 0.2705 0.5096 0.788 0.0
Mg6 Mg+2 0.0503 0.2644 0.017 0.747 0.0
Si2 Si+4 0.2089 0.3297 0.7522 1 0.0
Mn2 Mn+2 -0.0001 0.1677 0.3113 0.351 0.0
O14 O-2 0.1213 0.3937 0.1295 1 0.0
O11 O-2 0.1206 0.6662 0.7124 1 0.0
O4 O-2 0.1211 0.0897 0.5209 1 0.0
Mn4 Mn+2 0.0144 0.1743 0.8077 0.452 0.0
Mn3 Mn+2 0.0012 0.0672 0.6065 0.451 0.0
O21 O-2 0.1443 0.5935 0.9986 1 0.0
Mg7 Mg+2 -0.0037 0.3728 0.2116 0.223 0.0
Si6 Si+4 0.2094 0.5284 0.1878 1 0.0
O19 O-2 0.1524 0.5623 0.2767 1 0.0
Mn1 Mn+2 0.002 0.0443 0.105 0.516 0.0
Mg4 Mg+2 0.0144 0.1743 0.8077 0.548 0.0
Mn7 Mn+2 -0.0037 0.3728 0.2116 0.777 0.0
O20 O-2 0.1575 0.6658 0.1619 1 0.0
Mg2 Mg+2 -0.0001 0.1677 0.3113 0.649 0.0
O1 O-2 0.1278 0.0757 0.0265 1 0.0
Si5 Si+4 0.2098 0.6329 0.3799 1 0.0
Mg3 Mg+2 0.0012 0.0672 0.6065 0.549 0.0
O18 O-2 0.1486 0.5344 0.4201 1 0.0
O6 O-2 0.1204 0.9861 0.8076 1 0.0
O15 O-2 0.166 0.4477 0.8412 1 0.0
O9 O-2 0.1241 0.3082 0.9309 1 0.0
O10 O-2 0.1238 0.1918 0.7238 1 0.0
O12 O-2 0.122 0.2829 0.4236 1 0.0
Si1 Si+4 0.2022 0.4395 0.9374 1 0.0
O13 O-2 0.1298 0.7786 0.4208 1 0.0
Si3 Si+4 0.2109 0.5319 0.663 1 0.0
O17 O-2 0.158 0.4934 0.5612 1 0.0
O2 O-2 0.1179 0.1881 0.2262 1 0.0
O3 O-2 0.1172 0.9644 0.3099 1 0.0
Mg1 Mg+2 0.002 0.0443 0.105 0.484 0.0
O16 O-2 0.157 0.4023 0.6811 1 0.0
O7 O-2 0.1247 0.7773 0.8981 1 0.0
O5 O-2 0.1189 0.8707 0.6073 1 0.0
O8 O-2 0.1017 0.8481 0.0949 1 0.0
